data_4036501
loop_
_publ_author_name
'Parella, Ramarao'
'Babu, Srinivasarao Arulananda'

_publ_section_title
;
 Pd(OAc)2-Catalyzed, AgOAc-Promoted Z Selective Directed \b-Arylation of
 Acrylamide Systems and Stereoselective Construction of Z-Cinnamamide
 Scaffolds.
;
_journal_issue 24
_journal_name_full 'The Journal of organic chemistry'
_journal_page_first 12379
_journal_page_last 12396
_journal_paper_doi 10.1021/acs.joc.5b02264
_journal_volume 80
_journal_year 2015
_chemical_formula_moiety 'C17 H12 F N3 O'
_chemical_formula_sum 'C17 H12 F N3 O'
_chemical_formula_weight 293.30
_space_group_crystal_system monoclinic
_space_group_IT_number 14
_space_group_name_Hall '-P 2ybc'
_space_group_name_H-M_alt 'P 1 21/c 1'
_atom_sites_solution_hydrogens mixed
_atom_sites_solution_primary iterative
_audit_creation_date 2015-06-18
_audit_creation_method
;
Olex2 1.2
(compiled 2015.01.26 svn.r3150 for OlexSys, GUI svn.r4998)
;
_cell_angle_alpha 90
_cell_angle_beta 94.535(5)
_cell_angle_gamma 90
_cell_formula_units_Z 4
_cell_length_a 12.6317(13)
_cell_length_b 15.1405(16)
_cell_length_c 7.1160(8)
_cell_measurement_reflns_used 3063
_cell_measurement_temperature 298
_cell_measurement_theta_max 27.5
_cell_measurement_theta_min 3.1
_cell_volume 1356.7(3)
_computing_cell_refinement
;
CrystalClear-SM Expert 2.0 r15 (Rigaku, 2011)
;
_computing_data_collection
;
CrystalClear-SM Expert 2.0 r15 (Rigaku, 2011)
;
_computing_data_reduction
;
CrystalClear-SM Expert 2.0 r15 (Rigaku, 2011)
;
_computing_molecular_graphics 'Olex2 (Dolomanov et al., 2009)'
_computing_publication_material 'Olex2 (Dolomanov et al., 2009)'
_computing_structure_refinement 'ShelXL (Sheldrick, 2008)'
_computing_structure_solution 'olex2.solve (Bourhis et al., 2015)'
_diffrn_ambient_temperature 298
_diffrn_detector CCD
_diffrn_detector_area_resol_mean 13.6612
_diffrn_measured_fraction_theta_full 0.998
_diffrn_measured_fraction_theta_max 0.998
_diffrn_measurement_details
;
scan:
	Number of images: 629
	           Slice: -69.0000 - 119.7000
	     Image width: 0.3000
	        Exp time: 10.0000
	   Rotation axis: Omega
	           Omega: 0.0000
	             Chi: 54.0000
	             Phi: 120.0000
	             XTD: 49.8600
	          2theta: 29.8900
scan:
	Number of images: 533
	           Slice: -69.0000 - 90.9000
	     Image width: 0.3000
	        Exp time: 10.0000
	   Rotation axis: Omega
	           Omega: 0.0000
	             Chi: 54.0000
	             Phi: 0.0000
	             XTD: 49.8600
	          2theta: 29.8900
;
_diffrn_measurement_device
;
XtaLABmini: Fixed Chi 2 circle
;
_diffrn_measurement_device_type 'Rigaku Mercury375R (2x2 bin mode)'
_diffrn_measurement_method 'profile data from \w-scans'
_diffrn_measurement_specimen_support Fiber
_diffrn_orient_matrix_type d*Trek
_diffrn_orient_matrix_UB_11 -0.140744
_diffrn_orient_matrix_UB_12 -0.007605
_diffrn_orient_matrix_UB_13 0.002384
_diffrn_orient_matrix_UB_21 0.003074
_diffrn_orient_matrix_UB_22 -0.040597
_diffrn_orient_matrix_UB_23 0.052008
_diffrn_orient_matrix_UB_31 -0.008809
_diffrn_orient_matrix_UB_32 0.061961
_diffrn_orient_matrix_UB_33 0.048887
_diffrn_radiation_monochromator 'Graphite Monochromator'
_diffrn_radiation_type MoK\a
_diffrn_radiation_wavelength 0.71073
_diffrn_reflns_av_R_equivalents 0.0659
_diffrn_reflns_av_unetI/netI 0.0712
_diffrn_reflns_Laue_measured_fraction_full 0.998
_diffrn_reflns_Laue_measured_fraction_max 0.998
_diffrn_reflns_limit_h_max 15
_diffrn_reflns_limit_h_min -15
_diffrn_reflns_limit_k_max 18
_diffrn_reflns_limit_k_min -15
_diffrn_reflns_limit_l_max 8
_diffrn_reflns_limit_l_min -8
_diffrn_reflns_number 7422
_diffrn_reflns_point_group_measured_fraction_full 0.998
_diffrn_reflns_point_group_measured_fraction_max 0.998
_diffrn_reflns_theta_full 25.242
_diffrn_reflns_theta_max 25.350
_diffrn_reflns_theta_min 3.140
_diffrn_source 'Sealed Tube'
_diffrn_source_current 12.0
_diffrn_source_power 0.6
_diffrn_source_voltage 50.0
_diffrn_standards_number 0
_exptl_absorpt_coefficient_mu 0.102
_exptl_absorpt_correction_T_max 1.000
_exptl_absorpt_correction_T_min 0.731
_exptl_absorpt_correction_type multi-scan
_exptl_absorpt_process_details 'Blessings, 1995'
_exptl_crystal_colour 'clear light colourless'
_exptl_crystal_colour_lustre clear
_exptl_crystal_colour_modifier light
_exptl_crystal_colour_primary colourless
_exptl_crystal_density_diffrn 1.436
_exptl_crystal_density_method "'not measured'"
_exptl_crystal_description block
_exptl_crystal_F_000 608
_exptl_crystal_size_max 0.2
_exptl_crystal_size_mid 0.2
_exptl_crystal_size_min 0.2
_refine_diff_density_max 0.764
_refine_diff_density_min -0.599
_refine_diff_density_rms 0.157
_refine_ls_extinction_method none
_refine_ls_goodness_of_fit_ref 1.182
_refine_ls_hydrogen_treatment mixed
_refine_ls_matrix_type full
_refine_ls_number_parameters 203
_refine_ls_number_reflns 2481
_refine_ls_number_restraints 0
_refine_ls_restrained_S_all 1.182
_refine_ls_R_factor_all 0.1627
_refine_ls_R_factor_gt 0.0940
_refine_ls_shift/su_max 0.000
_refine_ls_shift/su_mean 0.000
_refine_ls_structure_factor_coef Fsqd
_refine_ls_weighting_details 'w=1/[\s^2^(Fo^2^)+(0.2000P)^2^] where P=(Fo^2^+2Fc^2^)/3'
_refine_ls_weighting_scheme calc
_refine_ls_wR_factor_gt 0.2348
_refine_ls_wR_factor_ref 0.3668
_reflns_Friedel_coverage 0.000
_reflns_number_gt 1284
_reflns_number_total 2481
_reflns_threshold_expression 'I > 2\s(I)'
_cod_data_source_file jo5b02264_si_002.cif
_cod_data_source_block 1234
_cod_database_code 4036501
_shelxl_version_number 2014-3
_shelx_space_group_comment
;
The symmetry employed for this shelxl refinement is uniquely defined
by the following loop, which should always be used as a source of
symmetry information in preference to the above space-group names.
They are only intended as comments.
;
_shelx_estimated_absorpt_t_max 0.980
_shelx_estimated_absorpt_t_min 0.980
_olex2_refinement_description
;
1. Fixed Uiso
 At 1.2 times of:
  All C(H) groups
2.a Aromatic/amide H refined with riding coordinates:
 C3(H3), C4(H4), C5(H5), C7(H7), C8(H8), C9(H9), C11(H11), C12(H12), C14(H14),
 C16(H16), C17(H17)
;
_olex2_submission_special_instructions 'No special instructions were received'

loop_
_space_group_symop_operation_xyz
'x, y, z'
'-x, y+1/2, -z+1/2'
'-x, -y, -z'
'x, -y-1/2, z-1/2'

loop_
_atom_site_label
_atom_site_type_symbol
_atom_site_fract_x
_atom_site_fract_y
_atom_site_fract_z
_atom_site_U_iso_or_equiv
_atom_site_adp_type
_atom_site_occupancy
_atom_site_site_symmetry_order
_atom_site_calc_flag
_atom_site_refinement_flags_posn
H2 H 0.301(4) 0.614(4) 0.363(7) 0.068(15) Uiso 1 1 d .
C1 C 0.1575(3) 0.7114(3) 0.3606(5) 0.0441(11) Uani 1 1 d .
C2 C 0.1537(3) 0.6178(3) 0.3521(5) 0.0496(12) Uani 1 1 d .
C3 C 0.0573(4) 0.5744(3) 0.3457(6) 0.0552(12) Uani 1 1 d .
H3 H 0.0546 0.5130 0.3413 0.066 Uiso 1 1 calc R
C4 C -0.0362(4) 0.6239(3) 0.3460(7) 0.0598(13) Uani 1 1 d .
H4 H -0.1010 0.5946 0.3432 0.072 Uiso 1 1 calc R
C5 C -0.0349(4) 0.7136(4) 0.3503(6) 0.0585(13) Uani 1 1 d .
H5 H -0.0984 0.7449 0.3479 0.070 Uiso 1 1 calc R
C6 C 0.0628(4) 0.7594(3) 0.3584(6) 0.0531(12) Uani 1 1 d .
C7 C 0.0694(4) 0.8510(3) 0.3638(6) 0.0602(13) Uani 1 1 d .
H7 H 0.0078 0.8849 0.3591 0.072 Uiso 1 1 calc R
C8 C 0.1675(4) 0.8918(4) 0.3762(7) 0.0659(14) Uani 1 1 d .
H8 H 0.1738 0.9530 0.3812 0.079 Uiso 1 1 calc R
C9 C 0.2577(4) 0.8368(3) 0.3809(7) 0.0568(13) Uani 1 1 d .
H9 H 0.3240 0.8639 0.3894 0.068 Uiso 1 1 calc R
C10 C 0.2733(4) 0.4866(3) 0.3259(6) 0.0535(12) Uani 1 1 d .
C11 C 0.3881(4) 0.4689(3) 0.3294(6) 0.0575(13) Uani 1 1 d .
H11 H 0.4308 0.5189 0.3270 0.069 Uiso 1 1 calc R
C12 C 0.4397(4) 0.3932(3) 0.3354(6) 0.0546(12) Uani 1 1 d .
H12 H 0.5122 0.4014 0.3278 0.066 Uiso 1 1 calc R
C13 C 0.4128(3) 0.3001(3) 0.3507(6) 0.0472(11) Uani 1 1 d .
C14 C 0.4919(3) 0.2398(3) 0.3249(7) 0.0557(13) Uani 1 1 d .
H14 H 0.5588 0.2617 0.3043 0.067 Uiso 1 1 calc R
C15 C 0.3851(4) 0.1243(3) 0.3587(6) 0.0573(13) Uani 1 1 d .
C16 C 0.3014(4) 0.1759(3) 0.3958(7) 0.0551(13) Uani 1 1 d .
H16 H 0.2375 0.1509 0.4254 0.066 Uiso 1 1 calc R
C17 C 0.3133(4) 0.2663(3) 0.3885(6) 0.0541(12) Uani 1 1 d .
H17 H 0.2569 0.3039 0.4081 0.065 Uiso 1 1 calc R
N1 N 0.2549(3) 0.7500(3) 0.3743(5) 0.0552(11) Uani 1 1 d .
N2 N 0.2520(3) 0.5736(3) 0.3503(5) 0.0534(11) Uani 1 1 d .
N3 N 0.4799(3) 0.1520(3) 0.3273(6) 0.0640(12) Uani 1 1 d .
O1 O 0.2031(3) 0.4318(2) 0.2982(6) 0.0799(13) Uani 1 1 d .
F1 F 0.3727(3) 0.0360(2) 0.3567(5) 0.0869(11) Uani 1 1 d .

loop_
_atom_site_aniso_label
_atom_site_aniso_U_11
_atom_site_aniso_U_22
_atom_site_aniso_U_33
_atom_site_aniso_U_23
_atom_site_aniso_U_13
_atom_site_aniso_U_12
C1 0.046(2) 0.048(3) 0.038(2) -0.0029(19) 0.0035(18) -0.0022(19)
C2 0.049(2) 0.057(3) 0.044(2) 0.000(2) 0.0065(19) 0.003(2)
C3 0.054(3) 0.052(3) 0.060(3) 0.003(2) 0.007(2) -0.004(2)
C4 0.047(2) 0.059(3) 0.074(3) 0.005(3) 0.011(2) -0.003(2)
C5 0.045(3) 0.073(3) 0.056(3) -0.001(3) 0.004(2) 0.009(2)
C6 0.052(3) 0.067(3) 0.041(2) 0.005(2) 0.0083(19) 0.007(2)
C7 0.057(3) 0.068(3) 0.055(3) 0.004(3) 0.003(2) 0.022(3)
C8 0.081(4) 0.054(3) 0.064(3) -0.002(2) 0.012(3) 0.007(3)
C9 0.056(3) 0.044(3) 0.070(3) -0.002(2) 0.009(2) -0.004(2)
C10 0.048(3) 0.048(3) 0.065(3) 0.000(2) 0.009(2) 0.003(2)
C11 0.055(3) 0.049(3) 0.071(3) -0.004(2) 0.014(2) -0.010(2)
C12 0.047(3) 0.053(3) 0.065(3) -0.004(2) 0.011(2) -0.006(2)
C13 0.048(2) 0.049(3) 0.044(2) -0.001(2) 0.0030(19) -0.001(2)
C14 0.043(2) 0.060(3) 0.064(3) -0.004(2) 0.007(2) -0.001(2)
C15 0.063(3) 0.045(3) 0.064(3) 0.000(2) 0.002(2) -0.004(2)
C16 0.051(3) 0.046(3) 0.067(3) 0.003(2) 0.003(2) -0.006(2)
C17 0.045(2) 0.057(3) 0.060(3) 0.002(2) 0.005(2) 0.007(2)
N1 0.051(2) 0.057(3) 0.059(2) -0.0012(19) 0.0099(18) -0.0012(18)
N2 0.047(2) 0.046(2) 0.068(3) -0.0049(19) 0.0052(18) -0.0053(18)
N3 0.061(3) 0.057(3) 0.075(3) -0.004(2) 0.013(2) 0.002(2)
O1 0.050(2) 0.051(2) 0.140(4) -0.003(2) 0.010(2) -0.0009(16)
F1 0.101(3) 0.050(2) 0.111(3) -0.0009(17) 0.018(2) -0.0045(17)

loop_
_atom_type_symbol
_atom_type_description
_atom_type_scat_dispersion_real
_atom_type_scat_dispersion_imag
_atom_type_scat_source
C C 0.0033 0.0016 'International Tables Vol C Tables 4.2.6.8 and 6.1.1.4'
H H 0.0000 0.0000 'International Tables Vol C Tables 4.2.6.8 and 6.1.1.4'
F F 0.0171 0.0103 'International Tables Vol C Tables 4.2.6.8 and 6.1.1.4'
N N 0.0061 0.0033 'International Tables Vol C Tables 4.2.6.8 and 6.1.1.4'
O O 0.0106 0.0060 'International Tables Vol C Tables 4.2.6.8 and 6.1.1.4'

loop_
_geom_angle_atom_site_label_1
_geom_angle_atom_site_label_2
_geom_angle_atom_site_label_3
_geom_angle
C6 C1 C2 119.5(4)
N1 C1 C2 117.4(4)
N1 C1 C6 123.1(4)
C3 C2 C1 120.2(4)
C3 C2 N2 123.3(5)
N2 C2 C1 116.6(4)
C2 C3 C4 119.2(5)
C5 C4 C3 121.8(4)
C4 C5 C6 120.0(4)
C1 C6 C5 119.3(5)
C7 C6 C1 118.0(4)
C7 C6 C5 122.8(4)
C8 C7 C6 120.0(4)
C7 C8 C9 117.2(5)
N1 C9 C8 124.8(4)
N2 C10 C11 112.3(4)
O1 C10 C11 125.6(4)
O1 C10 N2 122.1(4)
C12 C11 C10 130.0(5)
C11 C12 C13 136.7(4)
C14 C13 C12 117.1(4)
C14 C13 C17 117.0(4)
C17 C13 C12 125.8(4)
N3 C14 C13 124.9(4)
N3 C15 C16 126.0(5)
N3 C15 F1 115.2(4)
F1 C15 C16 118.8(4)
C15 C16 C17 118.3(4)
C16 C17 C13 118.1(4)
C9 N1 C1 116.9(4)
C10 N2 C2 130.1(4)
C15 N3 C14 115.4(4)

loop_
_geom_bond_atom_site_label_1
_geom_bond_atom_site_label_2
_geom_bond_distance
C1 C2 1.419(7)
C1 C6 1.399(6)
C1 N1 1.359(5)
C2 C3 1.381(6)
C2 N2 1.411(6)
C3 C4 1.399(6)
C4 C5 1.359(7)
C5 C6 1.413(7)
C6 C7 1.390(6)
C7 C8 1.381(7)
C8 C9 1.410(6)
C9 N1 1.317(5)
C10 C11 1.474(6)
C10 N2 1.358(6)
C10 O1 1.218(5)
C11 C12 1.317(6)
C12 C13 1.456(6)
C13 C14 1.377(6)
C13 C17 1.403(6)
C14 N3 1.338(5)
C15 C16 1.357(7)
C15 N3 1.305(6)
C15 F1 1.346(5)
C16 C17 1.379(6)
